data_7017051
loop_
_publ_author_name
'Woodruff, Daniel'
'Bodensteiner, Michael'
'Sells, Daniel O.'
'Winpenny, Richard E. P.'
'Layfield, Richard A.'

_publ_section_title
;
 Synthesis and structure of cationic guanidinate-bridged bimetallic
 {Li(7)M} cubes (M = Mn, Co, Zn) with inverse crown counter anions.
;
_journal_issue 41
_journal_name_full 'Dalton transactions (Cambridge, England : 2003)'
_journal_page_first 10918
_journal_page_last 10923
_journal_paper_doi 10.1039/c1dt10999e
_journal_volume 40
_journal_year 2011
_chemical_compound_source 'see text'
_chemical_formula_moiety 'C42 H72 Co Li7 N18 O, C30 H90 Cl Li5 N5 Si10, 2(C7 H8)'
_chemical_formula_sum 'C86 H178 Cl Co Li12 N23 O Si10'
_chemical_formula_weight 2009.07
_chemical_name_systematic ?
_space_group_IT_number 15
_symmetry_cell_setting monoclinic
_symmetry_Int_Tables_number 15
_symmetry_space_group_name_Hall '-C 2yc'
_symmetry_space_group_name_H-M 'C 1 2/c 1'
_atom_sites_solution_hydrogens geom
_atom_sites_solution_primary direct
_atom_sites_solution_secondary difmap
_cell_angle_alpha 90
_cell_angle_beta 105.786(2)
_cell_angle_gamma 90
_cell_formula_units_Z 4
_cell_length_a 20.1006(4)
_cell_length_b 24.5598(4)
_cell_length_c 24.9957(5)
_cell_measurement_reflns_used 25312
_cell_measurement_temperature 123(1)
_cell_measurement_theta_max 76.3759
_cell_measurement_theta_min 3.0876
_cell_volume 11874.2(4)
_computing_cell_refinement
;
CrysAlisPro, Oxford Diffraction Ltd.,
Version 1.171.34.44 (release 25-10-2010 CrysAlis171 .NET)
(compiled Oct 25 2010,18:11:34)
;
_computing_data_collection
;
CrysAlisPro, Oxford Diffraction Ltd.,
Version 1.171.34.44 (release 25-10-2010 CrysAlis171 .NET)
(compiled Oct 25 2010,18:11:34)
;
_computing_data_reduction
;
CrysAlisPro, Oxford Diffraction Ltd.,
Version 1.171.34.44 (release 25-10-2010 CrysAlis171 .NET)
(compiled Oct 25 2010,18:11:34)
;
_computing_molecular_graphics 'SXGRAPH (Farrugia, 1999)'
_computing_publication_material 'PLATON (Spek, 2003)'
_computing_structure_refinement 'SHELXL-97 (Sheldrick, 1997)'
_computing_structure_solution 'SUPERFLIP (Palatinus,2007)'
_diffrn_ambient_temperature 123(1)
_diffrn_detector_area_resol_mean 10.3546
_diffrn_measured_fraction_theta_full 0.988
_diffrn_measured_fraction_theta_max 0.988
_diffrn_measurement_device_type 'SuperNova,Single source at offset,Atlas'
_diffrn_measurement_method '\w scans'
_diffrn_radiation_monochromator mirrors
_diffrn_radiation_probe x-ray
_diffrn_radiation_source 'SuperNova (Cu) X-ray Source'
_diffrn_radiation_type CuK\a
_diffrn_radiation_wavelength 1.54178
_diffrn_reflns_av_R_equivalents 0.0275
_diffrn_reflns_av_sigmaI/netI 0.0293
_diffrn_reflns_limit_h_max 25
_diffrn_reflns_limit_h_min -24
_diffrn_reflns_limit_k_max 29
_diffrn_reflns_limit_k_min -30
_diffrn_reflns_limit_l_max 29
_diffrn_reflns_limit_l_min -31
_diffrn_reflns_number 43649
_diffrn_reflns_reduction_process
;
;
_diffrn_reflns_theta_full 76.56
_diffrn_reflns_theta_max 76.56
_diffrn_reflns_theta_min 3.09
_exptl_absorpt_coefficient_mu 2.679
_exptl_absorpt_correction_T_max 0.783
_exptl_absorpt_correction_T_min 0.414
_exptl_absorpt_correction_type analytical
_exptl_absorpt_process_details
;
CrysAlisPro, Oxford Diffraction Ltd.,
Version 1.171.34.44 (release 25-10-2010 CrysAlis171 .NET)
(compiled Oct 25 2010,18:11:34)
Analytical numeric absorption correction using a multifaceted crystal
model based on expressions derived by R.C. Clark & J.S. Reid.
;
_exptl_crystal_colour blue
_exptl_crystal_density_diffrn 1.124
_exptl_crystal_density_method 'Not Measured'
_exptl_crystal_description block
_exptl_crystal_F_000 4332
_exptl_crystal_size_max 0.44
_exptl_crystal_size_mid 0.22
_exptl_crystal_size_min 0.14
_platon_squeeze_details
;
;
_refine_diff_density_max 0.642
_refine_diff_density_min -0.481
_refine_diff_density_rms 0.054
_refine_ls_extinction_method none
_refine_ls_goodness_of_fit_ref 1.088
_refine_ls_hydrogen_treatment constr
_refine_ls_matrix_type full
_refine_ls_number_parameters 598
_refine_ls_number_reflns 12325
_refine_ls_number_restraints 0
_refine_ls_restrained_S_all 1.088
_refine_ls_R_factor_all 0.0654
_refine_ls_R_factor_gt 0.0630
_refine_ls_shift/su_max 0.006
_refine_ls_shift/su_mean 0.001
_refine_ls_structure_factor_coef Fsqd
_refine_ls_weighting_details 'calc w=1/[\s^2^(Fo^2^)+(0.0755P)^2^+17.0756P] where P=(Fo^2^+2Fc^2^)/3'
_refine_ls_weighting_scheme calc
_refine_ls_wR_factor_gt 0.1748
_refine_ls_wR_factor_ref 0.1764
_reflns_number_gt 11569
_reflns_number_total 12325
_reflns_threshold_expression >2\s(i)
_cod_data_source_file c1dt10999e.txt
_cod_data_source_block RAL_R43
_cod_depositor_comments
;
The following automatic conversions were performed:

'_symmetry_cell_setting' value 'Monoclinic' changed to 'monoclinic'
according to /home/saulius/struct/CIF-dictionaries/cif_core.dic
dictionary named 'cif_core.dic' version 2.4.1 from 2010-06-29.

Automatic conversion script
Id: cif_fix_values 1715 2011-07-08 13:25:40Z adriana 
;
_cod_original_sg_symbol_H-M 'C 2/c'
_cod_database_code 7017051

loop_
_symmetry_equiv_pos_site_id
_symmetry_equiv_pos_as_xyz
1 x,y,z
2 -x,y,1/2-z
3 -x,-y,-z
4 x,-y,1/2+z
5 1/2+x,1/2+y,z
6 1/2-x,1/2+y,1/2-z
7 1/2-x,1/2-y,-z
8 1/2+x,1/2-y,1/2+z

loop_
_atom_site_aniso_label
_atom_site_aniso_U_11
_atom_site_aniso_U_22
_atom_site_aniso_U_33
_atom_site_aniso_U_23
_atom_site_aniso_U_13
_atom_site_aniso_U_12
Co1 0.0369(6) 0.0510(7) 0.0568(7) -0.0036(6) 0.0132(5) 0.0005(5)
Co2 0.0418(7) 0.0634(9) 0.0637(8) -0.0005(7) 0.0114(6) -0.0071(6)
O1 0.0326(10) 0.0486(12) 0.0562(13) -0.0012(10) 0.0147(9) -0.0015(9)
N1 0.0369(10) 0.0637(14) 0.0801(16) -0.0128(12) 0.0170(10) 0.0033(10)
N2 0.0335(10) 0.0645(13) 0.0634(13) 0.0077(10) 0.0199(9) 0.0065(9)
N3 0.0351(10) 0.0693(15) 0.0795(16) -0.0106(12) 0.0185(10) -0.0023(10)
N4 0.0435(11) 0.0598(14) 0.0695(15) -0.0087(11) 0.0107(10) -0.0070(10)
N5 0.0479(12) 0.0604(14) 0.097(2) -0.0283(13) 0.0299(12) -0.0036(10)
N6 0.0790(17) 0.0503(13) 0.0902(19) -0.0125(13) 0.0411(15) -0.0136(12)
N7 0.0749(18) 0.0743(17) 0.0788(18) 0.0082(14) 0.0370(15) -0.0094(14)
N8 0.070(3) 0.102(5) 0.071(3) 0.023(3) 0.018(3) 0.001(3)
N9 0.0708(16) 0.0631(15) 0.0802(18) 0.0113(13) 0.0231(14) 0.0099(13)
C1 0.0334(11) 0.0587(15) 0.0669(16) 0.0029(12) 0.0183(11) 0.0024(10)
C2 0.0446(14) 0.0637(17) 0.082(2) -0.0121(14) 0.0215(13) 0.0037(12)
C3 0.0629(17) 0.0664(18) 0.0711(18) -0.0057(14) 0.0283(15) 0.0008(14)
C4 0.0474(14) 0.0661(17) 0.082(2) 0.0029(15) 0.0327(14) 0.0065(12)
C5 0.0353(12) 0.082(2) 0.0650(16) 0.0159(14) 0.0153(11) 0.0053(12)
C6 0.0414(14) 0.097(2) 0.0644(17) 0.0057(16) 0.0112(12) -0.0053(14)
C7 0.0395(14) 0.082(2) 0.087(2) -0.0149(17) 0.0140(14) -0.0056(13)
C8 0.0381(12) 0.0574(15) 0.082(2) -0.0178(14) 0.0243(12) -0.0038(11)
C9 0.0516(16) 0.0728(19) 0.076(2) -0.0089(16) 0.0006(14) 0.0013(14)
C10 0.0616(18) 0.094(3) 0.071(2) -0.0081(18) 0.0127(15) 0.0115(17)
C11 0.0634(19) 0.080(2) 0.087(2) -0.0315(19) 0.0093(17) 0.0147(16)
C12 0.083(2) 0.0587(19) 0.142(4) -0.041(2) 0.054(2) -0.0168(17)
C13 0.143(4) 0.070(2) 0.169(5) -0.038(3) 0.111(4) -0.038(3)
C14 0.141(4) 0.0564(19) 0.108(3) -0.0102(19) 0.065(3) -0.020(2)
C15 0.0704(19) 0.0719(19) 0.0546(15) 0.0020(14) 0.0122(14) -0.0291(16)
C16 0.095(3) 0.148(4) 0.077(2) -0.017(2) 0.051(2) -0.055(3)
C17 0.077(4) 0.108(5) 0.102(5) -0.001(4) 0.038(4) -0.004(4)
C18 0.100(6) 0.163(9) 0.081(4) 0.006(5) 0.034(4) -0.002(6)
C19 0.142(8) 0.060(5) 0.079(5) 0.013(4) 0.011(5) 0.012(5)
C20 0.099(6) 0.078(5) 0.116(7) 0.019(5) -0.012(5) 0.018(5)
C21 0.063(2) 0.109(3) 0.115(3) 0.043(3) 0.000(2) -0.003(2)
Li1 0.0369(6) 0.0510(7) 0.0568(7) -0.0036(6) 0.0132(5) 0.0005(5)
Li2 0.0418(7) 0.0634(9) 0.0637(8) -0.0005(7) 0.0114(6) -0.0071(6)
Li3 0.0215(13) 0.0214(13) 0.0422(16) -0.0049(11) 0.0191(12) -0.0014(10)
Li4 0.0131(12) 0.0376(16) 0.0368(16) 0.0025(13) 0.0087(11) -0.0006(11)
C18A 0.139(9) 0.041(4) 0.098(6) -0.011(4) 0.080(7) -0.029(5)
C19A 0.097(7) 0.071(7) 0.073(7) 0.014(6) 0.022(5) 0.023(7)
C20A 0.065(6) 0.062(6) 0.090(8) 0.019(5) 0.009(5) 0.009(4)
C17A 0.098(7) 0.104(8) 0.123(8) -0.042(7) 0.084(7) -0.042(6)
N8A 0.102(6) 0.031(3) 0.051(4) -0.009(2) 0.023(3) -0.005(3)
Cl1 0.0588(5) 0.0351(4) 0.0711(5) 0.0000 0.0413(4) 0.0000
Si1 0.0452(4) 0.0520(4) 0.0814(5) 0.0135(4) 0.0188(3) -0.0091(3)
Si2 0.0427(4) 0.0676(5) 0.0831(6) 0.0300(4) 0.0188(4) -0.0006(3)
Si3 0.0422(3) 0.0763(5) 0.0420(3) 0.0075(3) 0.0142(3) 0.0108(3)
Si4 0.0345(3) 0.0748(5) 0.0503(4) 0.0081(3) 0.0151(3) 0.0078(3)
Si5 0.0429(3) 0.0356(3) 0.0467(3) 0.0006(2) 0.0000(3) -0.0007(2)
N10 0.0396(10) 0.0472(11) 0.0738(14) 0.0139(10) 0.0198(10) -0.0020(8)
N11 0.0353(9) 0.0568(12) 0.0444(10) 0.0084(8) 0.0152(8) 0.0067(8)
N12 0.0408(13) 0.0345(12) 0.0418(13) 0.0000 0.0053(10) 0.0000
C22 0.0495(14) 0.0646(17) 0.079(2) 0.0084(15) 0.0180(13) -0.0033(13)
C23 0.082(2) 0.0497(16) 0.110(3) 0.0034(17) 0.024(2) -0.0100(15)
C24 0.0536(17) 0.088(2) 0.101(3) 0.027(2) 0.0209(17) -0.0230(16)
C25 0.0543(17) 0.125(3) 0.074(2) 0.030(2) 0.0222(15) -0.0097(19)
C26 0.068(2) 0.083(3) 0.161(4) 0.066(3) 0.032(2) 0.0055(18)
C27 0.0424(14) 0.091(2) 0.080(2) 0.0177(17) 0.0155(14) -0.0041(14)
C28 0.0442(14) 0.090(2) 0.0567(15) 0.0212(15) 0.0094(12) 0.0116(14)
C29 0.0605(18) 0.135(3) 0.0523(16) 0.0222(18) 0.0263(14) 0.0176(19)
C30 0.0648(18) 0.085(2) 0.0644(18) -0.0149(16) 0.0147(14) 0.0094(16)
C31 0.0498(16) 0.109(3) 0.0713(19) 0.0159(18) 0.0246(14) -0.0126(16)
C32 0.0481(14) 0.0736(18) 0.0514(14) 0.0043(13) 0.0096(11) -0.0031(12)
C33 0.0557(17) 0.118(3) 0.0696(19) 0.0064(19) 0.0239(15) 0.0359(18)
C34 0.0619(17) 0.0460(14) 0.0712(18) 0.0151(13) -0.0102(14) -0.0069(12)
C35 0.0516(14) 0.0558(15) 0.0731(18) -0.0178(14) 0.0043(13) 0.0095(12)
C36 0.0514(13) 0.0488(13) 0.0454(12) -0.0023(10) 0.0031(10) -0.0078(10)
Li5 0.040(3) 0.047(3) 0.067(4) 0.0000 0.019(3) 0.0000
Li6 0.042(2) 0.046(2) 0.060(2) 0.0047(18) 0.0196(18) 0.0043(16)
Li7 0.0427(19) 0.0419(19) 0.0430(19) 0.0021(15) 0.0156(15) 0.0026(15)

loop_
_atom_site_label
_atom_site_type_symbol
_atom_site_thermal_displace_type
_atom_site_fract_x
_atom_site_fract_y
_atom_site_fract_z
_atom_site_occupancy
_atom_site_U_iso_or_equiv
_atom_site_calc_flag
_atom_site_refinement_flags
_atom_site_disorder_assembly
_atom_site_disorder_group
Co1 Co Uani 0.98001(6) 0.01575(6) 0.07413(6) 0.250 0.0481(4) d P A 2
Co2 Co Uani 0.92118(7) -0.05010(6) 0.00402(6) 0.250 0.0569(5) d P . 2
O1 O Uani 1.00000 0.00000 0.00000 1.000 0.0453(7) d S . .
N1 N Uani 0.89807(11) 0.06711(10) 0.04422(11) 1.000 0.0600(8) d . . .
N2 N Uani 0.77577(10) 0.06403(10) 0.01772(10) 1.000 0.0525(7) d . . .
N3 N Uani 0.84174(11) 0.00376(11) -0.02083(11) 1.000 0.0607(8) d . . .
N4 N Uani 1.07067(12) 0.04672(10) 0.11620(11) 1.000 0.0585(8) d . A .
N5 N Uani 1.10608(12) 0.13730(11) 0.14092(13) 1.000 0.0664(9) d . . .
N6 N Uani 1.06384(15) 0.10999(10) 0.04683(13) 1.000 0.0696(10) d . . .
N7 N Uani 0.95460(16) -0.06293(12) 0.08992(13) 1.000 0.0729(10) d . A .
N8 N Uani 1.0155(3) -0.1145(3) 0.1591(2) 0.600 0.081(2) d P A 1
N9 N Uani 1.06152(15) -0.09103(12) 0.08444(13) 1.000 0.0709(9) d . . .
C1 C Uani 0.83821(12) 0.04517(11) 0.01370(12) 1.000 0.0521(8) d . . .
C2 C Uani 0.89207(15) 0.11549(13) 0.07660(14) 1.000 0.0626(10) d . . .
C3 C Uani 0.83550(16) 0.10885(14) 0.10543(14) 1.000 0.0648(10) d . . .
C4 C Uani 0.76826(14) 0.10178(13) 0.06051(14) 1.000 0.0622(10) d . . .
C5 C Uani 0.71044(13) 0.05179(14) -0.02369(12) 1.000 0.0604(9) d . . .
C6 C Uani 0.72128(15) 0.01999(16) -0.07152(14) 1.000 0.0682(10) d . . .
C7 C Uani 0.77551(14) -0.02255(15) -0.04886(16) 1.000 0.0701(11) d . . .
C8 C Uani 1.08066(13) 0.09836(12) 0.10162(14) 1.000 0.0576(9) d . A .
C9 C Uani 1.09659(16) 0.03339(15) 0.17538(14) 1.000 0.0701(11) d . . .
C10 C Uani 1.07737(18) 0.07790(16) 0.21055(15) 1.000 0.0766(13) d . . .
C11 C Uani 1.11158(18) 0.12972(16) 0.19980(16) 1.000 0.0790(11) d . . .
C12 C Uani 1.1305(2) 0.18985(14) 0.1275(2) 1.000 0.0900(16) d . . .
C13 C Uani 1.1324(3) 0.19292(18) 0.0688(2) 1.000 0.114(2) d . . .
C14 C Uani 1.0683(3) 0.16745(15) 0.0329(2) 1.000 0.0957(18) d . . .
C15 C Uani 1.01108(18) -0.09335(14) 0.10898(13) 1.000 0.0666(10) d . . .
C16 C Uani 0.9014(2) -0.06987(18) 0.11887(16) 1.000 0.1013(18) d . . .
C17 C Uani 0.9240(2) -0.05535(18) 0.17580(16) 0.600 0.093(3) d RP A 1
C18 C Uani 0.9727(5) -0.1002(4) 0.1979(3) 0.600 0.113(4) d P A 1
C19 C Uani 1.0780(6) -0.1710(3) 0.1718(4) 0.600 0.097(4) d P A 1
C20 C Uani 1.1388(5) -0.1496(4) 0.1586(4) 0.600 0.106(3) d P A 1
C21 C Uani 1.12289(12) -0.12373(11) 0.10438(11) 1.000 0.1004(16) d . . .
Li1 Li Uani 0.98001(6) 0.01575(6) 0.07413(6) 0.750 0.0481(4) d P . 1
Li2 Li Uani 0.92118(7) -0.05010(6) 0.00402(6) 0.750 0.0569(5) d P . 1
Li3 Li Uani 1.08646(15) -0.01462(11) 0.06516(14) 1.000 0.0263(8) d . . .
Li4 Li Uani 0.97026(14) 0.07772(13) 0.00021(13) 1.000 0.0288(9) d . . .
C18A C Uani 0.9511(6) -0.1618(3) 0.1532(4) 0.400 0.083(4) d P A 2
C19A C Uani 1.0741(7) -0.1455(5) 0.1843(5) 0.400 0.081(4) d P A 2
C20A C Uani 1.1075(6) -0.1675(4) 0.1406(5) 0.400 0.075(4) d P A 2
C17A C Uani 0.8904(6) -0.1326(5) 0.1226(5) 0.400 0.098(4) d P A 2
N8A N Uani 1.0172(5) -0.1419(2) 0.1440(3) 0.400 0.061(3) d P A 2
Cl1 Cl Uani 0.00000 0.48622(3) 0.25000 1.000 0.0504(3) d S . .
Si1 Si Uani 0.13799(4) 0.63603(3) 0.23817(4) 1.000 0.0592(3) d . . .
Si2 Si Uani 0.02355(4) 0.61921(4) 0.13602(4) 1.000 0.0641(3) d . . .
Si3 Si Uani 0.07216(4) 0.42324(4) 0.10353(3) 1.000 0.0530(2) d . . .
Si4 Si Uani 0.19357(3) 0.44054(3) 0.20040(3) 1.000 0.0525(2) d . . .
Si5 Si Uani 0.06601(3) 0.31165(2) 0.29524(3) 1.000 0.0441(2) d . . .
N10 N Uani 0.06701(11) 0.59998(9) 0.20193(10) 1.000 0.0527(7) d . . .
N11 N Uani 0.10627(10) 0.44249(9) 0.17131(8) 1.000 0.0447(6) d . . .
N12 N Uani 0.00000 0.34555(10) 0.25000 1.000 0.0402(7) d S . .
C22 C Uani 0.19491(12) 0.59326(11) 0.29451(11) 1.000 0.0643(10) d R . .
C23 C Uani 0.1133(2) 0.69813(13) 0.27248(18) 1.000 0.0810(13) d . . .
C24 C Uani 0.19597(17) 0.66234(16) 0.19556(17) 1.000 0.0809(13) d . . .
C25 C Uani 0.06734(17) 0.59616(19) 0.08240(15) 1.000 0.0835(13) d . . .
C26 C Uani 0.0102(2) 0.69424(17) 0.1227(2) 1.000 0.1038(18) d . . .
C27 C Uani -0.06535(15) 0.58809(16) 0.11866(15) 1.000 0.0714(11) d . . .
C28 C Uani -0.01670(14) 0.45328(15) 0.07584(13) 1.000 0.0645(10) d . . .
C29 C Uani 0.12312(18) 0.44492(19) 0.05416(13) 1.000 0.0805(13) d . . .
C30 C Uani 0.06310(18) 0.34777(15) 0.09562(14) 1.000 0.0720(11) d . . .
C31 C Uani 0.23935(16) 0.50076(17) 0.17944(15) 1.000 0.0751(13) d . . .
C32 C Uani 0.21166(15) 0.44289(13) 0.27826(12) 1.000 0.0585(9) d . . .
C33 C Uani 0.23945(17) 0.37874(18) 0.18369(15) 1.000 0.0798(13) d . . .
C34 C Uani 0.04096(16) 0.24778(11) 0.32690(14) 1.000 0.0652(9) d . . .
C35 C Uani 0.13524(15) 0.28973(12) 0.26232(13) 1.000 0.0627(9) d . . .
C36 C Uani 0.10868(14) 0.35854(11) 0.35412(10) 1.000 0.0505(7) d . . .
Li5 Li Uani 0.00000 0.5863(3) 0.25000 1.000 0.0505(19) d S . .
Li6 Li Uani 0.0768(2) 0.51681(17) 0.19502(19) 1.000 0.0482(12) d . . .
Li7 Li Uani 0.0459(2) 0.40561(16) 0.21497(16) 1.000 0.0418(11) d . . .
H4A H Uiso 0.73300 0.08830 0.07710 1.000 0.0750 c R . .
H3B H Uiso 0.84450 0.07720 0.12960 1.000 0.0780 c R . .
H2A H Uiso 0.88210 0.14690 0.05220 1.000 0.0750 c R . .
H2B H Uiso 0.93570 0.12200 0.10410 1.000 0.0750 c R . .
H3A H Uiso 0.83320 0.14070 0.12780 1.000 0.0780 c R . .
H7A H Uiso 0.76080 -0.04560 -0.02270 1.000 0.0840 c R . .
H7B H Uiso 0.78140 -0.04530 -0.07900 1.000 0.0840 c R . .
H9A H Uiso 1.14650 0.02940 0.18510 1.000 0.0840 c R . .
H9B H Uiso 1.07700 -0.00090 0.18280 1.000 0.0840 c R . .
H10A H Uiso 1.02760 0.08260 0.20060 1.000 0.0920 c R . .
H10B H Uiso 1.09310 0.06840 0.24960 1.000 0.0920 c R . .
H11A H Uiso 1.09020 0.16040 0.21310 1.000 0.0950 c R . .
H11B H Uiso 1.16000 0.12890 0.22040 1.000 0.0950 c R . .
H12A H Uiso 1.17650 0.19640 0.15150 1.000 0.1080 c R . .
H12B H Uiso 1.10030 0.21820 0.13450 1.000 0.1080 c R . .
H13A H Uiso 1.17280 0.17390 0.06420 1.000 0.1370 c R . .
H13B H Uiso 1.13520 0.23060 0.05810 1.000 0.1370 c R . .
H14A H Uiso 1.02820 0.18660 0.03780 1.000 0.1150 c R . .
H14B H Uiso 1.06820 0.17070 -0.00580 1.000 0.1150 c R . .
H16A H Uiso 0.86170 -0.04770 0.10080 0.600 0.1220 c RP A 1
H16B H Uiso 0.88670 -0.10760 0.11590 0.600 0.1220 c RP A 1
H17A H Uiso 0.88600 -0.05460 0.19280 0.600 0.1120 d RP A 1
H17B H Uiso 0.94730 -0.02040 0.18110 0.600 0.1120 d RP A 1
H18A H Uiso 0.94700 -0.13200 0.20370 0.600 0.1350 c RP A 1
H18B H Uiso 1.00310 -0.08950 0.23360 0.600 0.1350 c RP A 1
H19A H Uiso 1.08910 -0.18250 0.21040 0.600 0.1170 c RP A 1
H19B H Uiso 1.05960 -0.20180 0.14830 0.600 0.1170 c RP A 1
H20A H Uiso 1.17130 -0.17900 0.15970 0.600 0.1270 c RP A 1
H20B H Uiso 1.16090 -0.12320 0.18680 0.600 0.1270 c RP A 1
H21A H Uiso 1.16200 -0.10090 0.10380 0.600 0.1210 c RP A 1
H21B H Uiso 1.12090 -0.15230 0.07720 0.600 0.1210 c RP A 1
H4B H Uiso 0.75320 0.13680 0.04370 1.000 0.0750 c R . .
H5A H Uiso 0.68700 0.08560 -0.03730 1.000 0.0720 c R . .
H5B H Uiso 0.68090 0.03120 -0.00620 1.000 0.0720 c R . .
H6A H Uiso 0.73640 0.04400 -0.09680 1.000 0.0820 c R . .
H6B H Uiso 0.67840 0.00280 -0.09180 1.000 0.0820 c R . .
H16C H Uiso 0.85870 -0.05260 0.09840 0.400 0.1220 d RP A 2
H16D H Uiso 0.91600 -0.05380 0.15570 0.400 0.1220 d RP A 2
H17C H Uiso 0.85360 -0.13890 0.14020 0.400 0.1170 c RP A 2
H17D H Uiso 0.87540 -0.14730 0.08530 0.400 0.1170 c RP A 2
H18C H Uiso 0.94550 -0.19990 0.14290 0.400 0.1000 c RP A 2
H18D H Uiso 0.95430 -0.15920 0.19250 0.400 0.1000 c RP A 2
H19C H Uiso 1.07210 -0.17160 0.21300 0.400 0.0960 c RP A 2
H19D H Uiso 1.09250 -0.11080 0.20010 0.400 0.0960 c RP A 2
H20C H Uiso 1.15010 -0.18610 0.15910 0.400 0.0900 c RP A 2
H20D H Uiso 1.07670 -0.19400 0.11760 0.400 0.0900 c RP A 2
H21C H Uiso 1.16070 -0.10140 0.12560 0.400 0.1210 d RP A 2
H21D H Uiso 1.13640 -0.13950 0.07330 0.400 0.1210 d RP A 2
H22A H Uiso 0.16670 0.57090 0.31110 1.000 0.0960 c R . .
H22B H Uiso 0.22350 0.61650 0.32230 1.000 0.0960 c R . .
H22C H Uiso 0.22370 0.57050 0.27890 1.000 0.0960 c R . .
H23A H Uiso 0.08500 0.72150 0.24470 1.000 0.1210 c R . .
H23B H Uiso 0.15440 0.71730 0.29200 1.000 0.1210 c R . .
H23C H Uiso 0.08800 0.68730 0.29820 1.000 0.1210 c R . .
H24A H Uiso 0.21420 0.63220 0.17960 1.000 0.1210 c R . .
H24B H Uiso 0.23340 0.68270 0.21910 1.000 0.1210 c R . .
H24C H Uiso 0.16970 0.68540 0.16640 1.000 0.1210 c R . .
H25A H Uiso 0.10680 0.61880 0.08420 1.000 0.1260 c R . .
H25B H Uiso 0.03560 0.59890 0.04610 1.000 0.1260 c R . .
H25C H Uiso 0.08200 0.55900 0.08950 1.000 0.1260 c R . .
H26A H Uiso -0.01110 0.70960 0.14930 1.000 0.1550 c R . .
H26B H Uiso -0.01910 0.69990 0.08590 1.000 0.1550 c R . .
H26C H Uiso 0.05410 0.71150 0.12630 1.000 0.1550 c R . .
H27A H Uiso -0.06180 0.55050 0.12950 1.000 0.1070 c R . .
H27B H Uiso -0.08630 0.59080 0.07940 1.000 0.1070 c R . .
H27C H Uiso -0.09320 0.60710 0.13830 1.000 0.1070 c R . .
H28A H Uiso -0.03830 0.45660 0.10550 1.000 0.0970 c R . .
H28B H Uiso -0.04410 0.43000 0.04750 1.000 0.0970 c R . .
H28C H Uiso -0.01300 0.48860 0.06040 1.000 0.0970 c R . .
H29A H Uiso 0.13030 0.48360 0.05680 1.000 0.1210 c R . .
H29B H Uiso 0.09800 0.43550 0.01680 1.000 0.1210 c R . .
H29C H Uiso 0.16700 0.42670 0.06370 1.000 0.1210 c R . .
H30A H Uiso 0.10800 0.33160 0.10180 1.000 0.1080 c R . .
H30B H Uiso 0.03570 0.33920 0.05870 1.000 0.1080 c R . .
H30C H Uiso 0.04090 0.33370 0.12220 1.000 0.1080 c R . .
H31A H Uiso 0.24080 0.49640 0.14160 1.000 0.1130 c R . .
H31B H Uiso 0.28560 0.50290 0.20330 1.000 0.1130 c R . .
H31C H Uiso 0.21490 0.53360 0.18280 1.000 0.1130 c R . .
H32A H Uiso 0.17990 0.46750 0.28830 1.000 0.0880 c R . .
H32B H Uiso 0.25820 0.45520 0.29430 1.000 0.0880 c R . .
H32C H Uiso 0.20610 0.40710 0.29200 1.000 0.0880 c R . .
H33A H Uiso 0.21740 0.34650 0.19220 1.000 0.1190 c R . .
H33B H Uiso 0.28690 0.37930 0.20540 1.000 0.1190 c R . .
H33C H Uiso 0.23750 0.37890 0.14490 1.000 0.1190 c R . .
H34A H Uiso 0.00880 0.25670 0.34770 1.000 0.0980 c R . .
H34B H Uiso 0.08150 0.23150 0.35120 1.000 0.0980 c R . .
H34C H Uiso 0.01990 0.22250 0.29790 1.000 0.0980 c R . .
H35A H Uiso 0.11530 0.26690 0.23090 1.000 0.0940 c R . .
H35B H Uiso 0.17030 0.26980 0.28890 1.000 0.0940 c R . .
H35C H Uiso 0.15550 0.32130 0.25030 1.000 0.0940 c R . .
H36A H Uiso 0.11140 0.39450 0.33990 1.000 0.0760 c R . .
H36B H Uiso 0.15440 0.34560 0.37190 1.000 0.0760 c R . .
H36C H Uiso 0.08200 0.35950 0.38070 1.000 0.0760 c R . .

loop_
_atom_type_symbol
_atom_type_description
_atom_type_scat_dispersion_real
_atom_type_scat_dispersion_imag
_atom_type_scat_source
C C 0.0181 0.0091 ' International Tables Vol C Tables 4.2.6.8 and 6.1.1.4'
H H 0.0000 0.0000 ' International Tables Vol C Tables 4.2.6.8 and 6.1.1.4'
Cl Cl 0.3639 0.7018 ' International Tables Vol C Tables 4.2.6.8 and 6.1.1.4'
Co Co -2.3653 3.6143 ' International Tables Vol C Tables 4.2.6.8 and 6.1.1.4'
Li Li 0.0008 0.0003 ' International Tables Vol C Tables 4.2.6.8 and 6.1.1.4'
N N 0.0311 0.0180 ' International Tables Vol C Tables 4.2.6.8 and 6.1.1.4'
O O 0.0492 0.0322 ' International Tables Vol C Tables 4.2.6.8 and 6.1.1.4'
Si Si 0.2541 0.3302 ' International Tables Vol C Tables 4.2.6.8 and 6.1.1.4'

loop_
_geom_angle_atom_site_label_1
_geom_angle_atom_site_label_2
_geom_angle_atom_site_label_3
_geom_angle
_geom_angle_site_symmetry_1
_geom_angle_site_symmetry_3
_geom_angle_publ_flag
O1 Co1 N1 97.06(9) . . yes
O1 Co1 N4 100.04(9) . . yes
O1 Co1 N7 96.69(11) . . yes
N1 Co1 N4 119.17(12) . . yes
N1 Co1 N7 115.48(13) . . yes
N4 Co1 N7 119.69(13) . . yes
O1 Co2 N3 98.57(9) . . yes
O1 Co2 N7 96.03(11) . . yes
O1 Co2 N6 99.11(11) . 3_755 yes
N3 Co2 N7 114.66(13) . . yes
N3 Co2 N6 121.34(14) . 3_755 yes
N6 Co2 N7 118.37(14) 3_755 . yes
Li6 Cl1 Li7 71.96(14) . . yes
Li6 Cl1 Li6 144.25(14) . 2_555 yes
Li6 Cl1 Li7 143.78(14) . 2_555 yes
Li5 Cl1 Li6 72.12(10) . . yes
Li5 Cl1 Li7 144.08(9) . . yes
Li5 Cl1 Li6 72.12(10) . 2_555 yes
Li5 Cl1 Li7 144.08(9) . 2_555 yes
Li6 Cl1 Li7 143.78(14) 2_555 . yes
Li7 Cl1 Li7 71.85(13) . 2_555 yes
Li6 Cl1 Li7 71.96(14) 2_555 2_555 yes
C22 Si1 C23 107.12(16) . . yes
C22 Si1 C24 105.68(15) . . yes
C23 Si1 C24 105.00(17) . . yes
N10 Si1 C22 110.95(12) . . yes
N10 Si1 C23 112.02(15) . . yes
N10 Si1 C24 115.49(15) . . yes
C26 Si2 C27 106.05(18) . . yes
N10 Si2 C27 108.33(14) . . yes
N10 Si2 C25 112.87(15) . . yes
N10 Si2 C26 116.94(17) . . yes
C25 Si2 C26 104.0(2) . . yes
C25 Si2 C27 108.22(17) . . yes
N11 Si3 C28 109.89(13) . . yes
N11 Si3 C30 112.34(13) . . yes
C28 Si3 C29 106.22(16) . . yes
N11 Si3 C29 115.32(14) . . yes
C29 Si3 C30 105.43(18) . . yes
C28 Si3 C30 107.14(16) . . yes
N11 Si4 C33 115.92(14) . . yes
N11 Si4 C32 109.07(12) . . yes
N11 Si4 C31 112.43(14) . . yes
C31 Si4 C32 106.93(15) . . yes
C31 Si4 C33 105.36(17) . . yes
C32 Si4 C33 106.62(15) . . yes
N12 Si5 C35 112.61(10) . . yes
N12 Si5 C36 109.04(11) . . yes
C34 Si5 C35 105.05(14) . . yes
N12 Si5 C34 115.81(12) . . yes
C34 Si5 C36 107.32(13) . . yes
C35 Si5 C36 106.48(13) . . yes
Co1 O1 Li4 71.54(10) . . yes
Co1 O1 Co2 73.76(6) . . yes
Co1 O1 Li3 69.36(10) . . yes
Co2 O1 Li4 70.10(9) . 3_755 yes
Li1 O1 Li2 73.76(6) . . yes
Li1 O1 Li3 69.36(10) . . yes
Li1 O1 Li4 71.54(10) . . yes
Li1 O1 Li3 110.65(10) . 3_755 yes
Li1 O1 Li4 108.46(10) . 3_755 yes
Co1 O1 Co1 180.00 . 3_755 yes
Co1 O1 Co2 106.24(6) . 3_755 yes
Co1 O1 Li3 110.65(10) . 3_755 yes
Co1 O1 Li4 108.46(10) . 3_755 yes
Co2 O1 Li3 110.88(9) . . yes
Co2 O1 Li4 109.90(9) . . yes
Co1 O1 Co2 106.24(6) 3_755 . yes
Co2 O1 Co2 180.00 . 3_755 yes
Co2 O1 Li3 69.12(9) . 3_755 yes
Co2 O1 Li3 69.12(9) 3_755 . yes
Li3 O1 Li3 180.00 . 3_755 yes
Li3 O1 Li4 69.40(12) . 3_755 yes
Co1 O1 Li4 108.46(10) 3_755 . yes
Co2 O1 Li4 70.10(9) 3_755 . yes
Li3 O1 Li4 69.40(12) 3_755 . yes
Li4 O1 Li4 180.00 . 3_755 yes
Co1 O1 Co2 73.76(6) 3_755 3_755 yes
Co1 O1 Li3 69.36(10) 3_755 3_755 yes
Co1 O1 Li4 71.54(10) 3_755 3_755 yes
Co2 O1 Li3 110.88(9) 3_755 3_755 yes
Co2 O1 Li4 109.90(9) 3_755 3_755 yes
Li3 O1 Li4 110.60(12) 3_755 3_755 yes
Li2 O1 Li4 70.10(9) . 3_755 yes
Li3 O1 Li4 110.60(12) . . yes
Co1 O1 Li3 110.65(10) 3_755 . yes
Li2 O1 Li4 109.90(9) . . yes
Li2 O1 Li3 69.12(9) . 3_755 yes
Li2 O1 Li3 110.88(9) . . yes
C1 N1 C2 116.3(2) . . yes
C1 N1 Li1 117.74(19) . . yes
Li1 N1 Li4 70.11(12) . . yes
Co1 N1 C2 118.6(2) . . yes
Co1 N1 Li4 70.11(12) . . yes
C2 N1 Li4 111.7(2) . . yes
C1 N1 Li4 113.4(2) . . yes
C2 N1 Li1 118.6(2) . . yes
Co1 N1 C1 117.74(19) . . yes
C4 N2 C5 113.5(2) . . yes
C1 N2 C4 123.5(2) . . yes
C1 N2 C5 122.9(2) . . yes
Li2 N3 Li3 69.05(12) . 3_755 yes
C7 N3 Li3 118.4(2) . 3_755 yes
C7 N3 Li2 113.1(2) . . yes
Co2 N3 C1 117.9(2) . . yes
Co2 N3 C7 113.1(2) . . yes
Co2 N3 Li3 69.05(12) . 3_755 yes
C1 N3 C7 115.9(2) . . yes
C1 N3 Li2 117.9(2) . . yes
C1 N3 Li3 114.4(2) . 3_755 yes
Co1 N4 Li3 70.46(13) . . yes
C8 N4 C9 116.4(3) . . yes
C8 N4 Li1 113.5(2) . . yes
C8 N4 Li3 117.5(2) . . yes
C9 N4 Li1 118.1(2) . . yes
C9 N4 Li3 113.0(2) . . yes
Li1 N4 Li3 70.46(13) . . yes
Co1 N4 C9 118.1(2) . . yes
Co1 N4 C8 113.5(2) . . yes
C8 N5 C11 123.2(3) . . yes
C11 N5 C12 114.2(3) . . yes
C8 N5 C12 122.7(3) . . yes
C8 N6 C14 115.6(3) . . yes
C8 N6 Li4 115.3(2) . . yes
C14 N6 Li4 109.8(3) . . yes
Co2 N6 C14 121.6(3) 3_755 . yes
Co2 N6 C8 116.5(2) 3_755 . yes
Co2 N6 Li4 68.72(13) 3_755 . yes
Co1 N7 C16 117.3(3) . . yes
Co2 N7 C15 117.1(2) . . yes
Co1 N7 C15 111.2(2) . . yes
C15 N7 C16 115.2(3) . . yes
C15 N7 Li1 111.2(2) . . yes
Co2 N7 C16 117.0(2) . . yes
Co1 N7 Co2 71.93(11) . . yes
C16 N7 Li2 117.0(2) . . yes
C15 N7 Li2 117.1(2) . . yes
C16 N7 Li1 117.3(3) . . yes
Li1 N7 Li2 71.93(11) . . yes
C15 N8 C18 127.6(6) . . yes
C15 N8A C19A 115.5(8) . . yes
C18A N8A C19A 119.3(9) . . yes
C15 N8A C18A 115.2(7) . . yes
C21 N9 Li4 116.1(2) . 3_755 yes
Li3 N9 Li4 68.80(16) . 3_755 yes
C15 N9 C21 120.5(3) . . yes
C21 N9 Li3 110.7(2) . . yes
C15 N9 Li4 114.9(3) . 3_755 yes
C15 N9 Li3 114.8(3) . . yes
Si2 N10 Li6 103.20(17) . . yes
Li5 N10 Li6 88.8(3) . . yes
Si2 N10 Li5 111.31(13) . . yes
Si1 N10 Li5 110.98(16) . . yes
Si1 N10 Li6 118.10(17) . . yes
Si1 N10 Si2 120.05(14) . . yes
Si3 N11 Si4 120.14(12) . . yes
Si3 N11 Li6 117.47(17) . . yes
Li6 N11 Li7 88.86(18) . . yes
Si4 N11 Li6 104.21(16) . . yes
Si4 N11 Li7 116.70(15) . . yes
Si3 N11 Li7 105.60(15) . . yes
Si5 N12 Li7 105.89(12) . . yes
Si5 N12 Si5 121.64(15) . 2_555 yes
Li7 N12 Li7 88.40(18) . 2_555 yes
Si5 N12 Li7 105.89(12) 2_555 2_555 yes
Si5 N12 Li7 115.17(12) . 2_555 yes
Si5 N12 Li7 115.17(12) 2_555 . yes
N1 C1 N3 118.0(2) . . yes
N2 C1 N3 120.8(2) . . yes
N1 C1 N2 121.2(2) . . yes
N1 C2 C3 111.3(3) . . yes
C2 C3 C4 107.1(3) . . no
N2 C4 C3 111.6(2) . . yes
N2 C5 C6 112.0(2) . . yes
C5 C6 C7 108.1(3) . . no
N3 C7 C6 110.0(3) . . yes
N5 C8 N6 121.5(3) . . yes
N4 C8 N5 121.2(3) . . yes
N4 C8 N6 117.3(3) . . yes
N4 C9 C10 110.3(3) . . yes
C9 C10 C11 107.8(3) . . no
N5 C11 C10 112.1(3) . . yes
N5 C12 C13 112.1(3) . . yes
C12 C13 C14 108.9(4) . . no
N6 C14 C13 111.1(4) . . yes
N7 C15 N8 112.7(4) . . yes
N7 C15 N9 119.7(3) . . yes
N8A C15 N9 111.2(5) . . yes
N7 C15 N8A 126.5(5) . . yes
N8 C15 N9 126.0(4) . . yes
N7 C16 C17 113.1(3) . . yes
N7 C16 C17A 106.3(5) . . yes
C16 C17 C18 100.8(4) . . no
C16 C17A C18A 114.1(9) . . no
N8 C18 C17 111.7(6) . . yes
N8A C18A C17A 114.6(8) . . yes
N8A C19A C20A 86.3(9) . . yes
C19 C20 C21 112.7(8) . . no
C19A C20A C21 112.5(8) . . no
N9 C21 C20 121.1(5) . . yes
N9 C21 C20A 108.2(5) . . yes
C3 C2 H2A 109.00 . . no
N1 C2 H2B 109.00 . . no
N1 C2 H2A 109.00 . . no
C3 C2 H2B 109.00 . . no
H2A C2 H2B 108.00 . . no
C4 C3 H3B 110.00 . . no
C4 C3 H3A 110.00 . . no
H3A C3 H3B 108.00 . . no
C2 C3 H3A 110.00 . . no
C2 C3 H3B 110.00 . . no
C3 C4 H4B 109.00 . . no
N2 C4 H4A 109.00 . . no
H4A C4 H4B 108.00 . . no
C3 C4 H4A 109.00 . . no
N2 C4 H4B 109.00 . . no
C6 C5 H5B 109.00 . . no
C6 C5 H5A 109.00 . . no
N2 C5 H5A 109.00 . . no
H5A C5 H5B 108.00 . . no
N2 C5 H5B 109.00 . . no
C7 C6 H6B 110.00 . . no
C7 C6 H6A 110.00 . . no
H6A C6 H6B 108.00 . . no
C5 C6 H6A 110.00 . . no
C5 C6 H6B 110.00 . . no
C6 C7 H7B 110.00 . . no
C6 C7 H7A 110.00 . . no
N3 C7 H7A 110.00 . . no
H7A C7 H7B 108.00 . . no
N3 C7 H7B 110.00 . . no
C10 C9 H9B 110.00 . . no
H9A C9 H9B 108.00 . . no
C10 C9 H9A 110.00 . . no
N4 C9 H9A 110.00 . . no
N4 C9 H9B 110.00 . . no
H10A C10 H10B 109.00 . . no
C9 C10 H10A 110.00 . . no
C11 C10 H10B 110.00 . . no
C9 C10 H10B 110.00 . . no
C11 C10 H10A 110.00 . . no
N5 C11 H11A 109.00 . . no
H11A C11 H11B 108.00 . . no
C10 C11 H11A 109.00 . . no
N5 C11 H11B 109.00 . . no
C10 C11 H11B 109.00 . . no
C13 C12 H12B 109.00 . . no
C13 C12 H12A 109.00 . . no
H12A C12 H12B 108.00 . . no
N5 C12 H12B 109.00 . . no
N5 C12 H12A 109.00 . . no
C14 C13 H13A 110.00 . . no
C14 C13 H13B 110.00 . . no
C12 C13 H13B 110.00 . . no
C12 C13 H13A 110.00 . . no
H13A C13 H13B 108.00 . . no
C13 C14 H14A 109.00 . . no
N6 C14 H14A 109.00 . . no
N6 C14 H14B 109.00 . . no
C13 C14 H14B 109.00 . . no
H14A C14 H14B 108.00 . . no
C17 C16 H16B 109.00 . . no
N7 C16 H16D 111.00 . . no
H16A C16 H16B 108.00 . . no
C17 C16 H16A 109.00 . . no
C17A C16 H16C 110.00 . . no
N7 C16 H16C 111.00 . . no
H16C C16 H16D 109.00 . . no
N7 C16 H16B 109.00 . . no
C17A C16 H16D 111.00 . . no
N7 C16 H16A 109.00 . . no
C18 C17 H17A 112.00 . . no
C16 C17 H17B 112.00 . . no
C18 C17 H17B 111.00 . . no
H17A C17 H17B 109.00 . . no
C16 C17 H17A 112.00 . . no
H17C C17A H17D 108.00 . . no
C16 C17A H17D 109.00 . . no
C16 C17A H17C 109.00 . . no
C18A C17A H17C 109.00 . . no
C18A C17A H17D 109.00 . . no
H18A C18 H18B 108.00 . . no
C17 C18 H18A 109.00 . . no
C17 C18 H18B 109.00 . . no
N8 C18 H18B 109.00 . . no
N8 C18 H18A 109.00 . . no
N8A C18A H18D 109.00 . . no
N8A C18A H18C 109.00 . . no
C17A C18A H18C 109.00 . . no
C17A C18A H18D 109.00 . . no
H18C C18A H18D 108.00 . . no
C20 C19 H19A 111.00 . . no
H19A C19 H19B 109.00 . . no
C20 C19 H19B 111.00 . . no
H19C C19A H19D 112.00 . . no
N8A C19A H19C 114.00 . . no
C20A C19A H19D 114.00 . . no
C20A C19A H19C 114.00 . . no
N8A C19A H19D 114.00 . . no
C19 C20 H20A 109.00 . . no
H20A C20 H20B 108.00 . . no
C21 C20 H20B 109.00 . . no
C19 C20 H20B 109.00 . . no
C21 C20 H20A 109.00 . . no
C21 C20A H20D 109.00 . . no
C19A C20A H20C 109.00 . . no
C19A C20A H20D 109.00 . . no
H20C C20A H20D 108.00 . . no
C21 C20A H20C 109.00 . . no
C20A C21 H21D 110.00 . . no
H21C C21 H21D 108.00 . . no
N9 C21 H21A 107.00 . . no
N9 C21 H21B 107.00 . . no
N9 C21 H21C 110.00 . . no
N9 C21 H21D 110.00 . . no
C20 C21 H21A 107.00 . . no
C20 C21 H21B 107.00 . . no
H21A C21 H21B 107.00 . . no
C20A C21 H21C 110.00 . . no
H22A C22 H22C 110.00 . . no
Si1 C22 H22A 109.00 . . no
Si1 C22 H22B 109.00 . . no
H22B C22 H22C 109.00 . . no
H22A C22 H22B 110.00 . . no
Si1 C22 H22C 109.00 . . no
Si1 C23 H23C 110.00 . . no
H23A C23 H23B 109.00 . . no
H23A C23 H23C 109.00 . . no
H23B C23 H23C 110.00 . . no
Si1 C23 H23B 109.00 . . no
Si1 C23 H23A 109.00 . . no
Si1 C24 H24C 109.00 . . no
H24A C24 H24B 109.00 . . no
Si1 C24 H24B 109.00 . . no
Si1 C24 H24A 109.00 . . no
H24A C24 H24C 109.00 . . no
H24B C24 H24C 110.00 . . no
H25A C25 H25C 109.00 . . no
H25B C25 H25C 109.00 . . no
Si2 C25 H25C 110.00 . . no
H25A C25 H25B 109.00 . . no
Si2 C25 H25B 109.00 . . no
Si2 C25 H25A 109.00 . . no
Si2 C26 H26B 109.00 . . no
H26B C26 H26C 110.00 . . no
Si2 C26 H26A 109.00 . . no
H26A C26 H26B 110.00 . . no
Si2 C26 H26C 109.00 . . no
H26A C26 H26C 109.00 . . no
Si2 C27 H27A 109.00 . . no
H27A C27 H27C 109.00 . . no
Si2 C27 H27B 109.00 . . no
Si2 C27 H27C 109.00 . . no
H27B C27 H27C 110.00 . . no
H27A C27 H27B 110.00 . . no
Si3 C28 H28C 109.00 . . no
Si3 C28 H28B 110.00 . . no
H28B C28 H28C 109.00 . . no
Si3 C28 H28A 109.00 . . no
H28A C28 H28C 110.00 . . no
H28A C28 H28B 109.00 . . no
Si3 C29 H29B 109.00 . . no
H29A C29 H29B 110.00 . . no
Si3 C29 H29A 109.00 . . no
Si3 C29 H29C 109.00 . . no
H29B C29 H29C 109.00 . . no
H29A C29 H29C 109.00 . . no
Si3 C30 H30A 109.00 . . no
Si3 C30 H30B 109.00 . . no
Si3 C30 H30C 110.00 . . no
H30A C30 H30B 109.00 . . no
H30B C30 H30C 109.00 . . no
H30A C30 H30C 109.00 . . no
H31B C31 H31C 109.00 . . no
H31A C31 H31B 110.00 . . no
H31A C31 H31C 109.00 . . no
Si4 C31 H31C 110.00 . . no
Si4 C31 H31A 109.00 . . no
Si4 C31 H31B 109.00 . . no
Si4 C32 H32B 109.00 . . no
Si4 C32 H32C 109.00 . . no
Si4 C32 H32A 110.00 . . no
H32B C32 H32C 109.00 . . no
H32A C32 H32B 109.00 . . no
H32A C32 H32C 109.00 . . no
Si4 C33 H33B 110.00 . . no
H33A C33 H33C 109.00 . . no
H33B C33 H33C 109.00 . . no
H33A C33 H33B 110.00 . . no
Si4 C33 H33A 109.00 . . no
Si4 C33 H33C 109.00 . . no
Si5 C34 H34A 110.00 . . no
H34A C34 H34B 109.00 . . no
Si5 C34 H34B 110.00 . . no
Si5 C34 H34C 110.00 . . no
H34B C34 H34C 109.00 . . no
H34A C34 H34C 109.00 . . no
H35B C35 H35C 109.00 . . no
Si5 C35 H35A 109.00 . . no
Si5 C35 H35C 109.00 . . no
H35A C35 H35B 109.00 . . no
Si5 C35 H35B 110.00 . . no
H35A C35 H35C 109.00 . . no
H36A C36 H36B 109.00 . . no
H36A C36 H36C 109.00 . . no
Si5 C36 H36B 110.00 . . no
Si5 C36 H36C 110.00 . . no
H36B C36 H36C 109.00 . . no
Si5 C36 H36A 109.00 . . no
O1 Li1 N1 97.06(9) . . yes
N1 Li1 N7 115.48(13) . . yes
N4 Li1 N7 119.69(13) . . yes
N1 Li1 N4 119.17(12) . . yes
O1 Li1 N7 96.69(11) . . yes
O1 Li1 N4 100.04(9) . . yes
O1 Li2 N7 96.03(11) . . yes
O1 Li2 N3 98.57(9) . . yes
N3 Li2 N7 114.66(13) . . yes
N3 Li2 N6 121.34(14) . 3_755 yes
N6 Li2 N7 118.37(14) 3_755 . yes
O1 Li2 N6 99.11(11) . 3_755 yes
N3 Li3 N4 119.21(17) 3_755 . yes
N3 Li3 N9 120.02(18) 3_755 . yes
N4 Li3 N9 116.10(19) . . yes
O1 Li3 N4 97.08(14) . . yes
O1 Li3 N9 97.97(16) . . yes
O1 Li3 N3 96.64(16) . 3_755 yes
N1 Li4 N6 114.17(18) . . yes
N1 Li4 N9 120.04(18) . 3_755 yes
N6 Li4 N9 119.63(19) . 3_755 yes
O1 Li4 N1 97.76(15) . . yes
O1 Li4 N6 98.03(15) . . yes
O1 Li4 N9 99.08(16) . 3_755 yes
N10 Li5 N10 161.2(4) . 2_555 yes
Cl1 Li5 N10 99.4(2) . . yes
Cl1 Li5 N10 99.4(2) . 2_555 yes
N10 Li6 N11 160.8(3) . . yes
Cl1 Li6 N11 99.47(18) . . yes
Cl1 Li6 N10 99.66(18) . . yes
Cl1 Li7 N12 99.88(17) . . yes
N11 Li7 N12 160.4(2) . . yes
Cl1 Li7 N11 99.70(17) . . yes

loop_
_geom_bond_atom_site_label_1
_geom_bond_atom_site_label_2
_geom_bond_distance
_geom_bond_site_symmetry_2
_geom_bond_publ_flag
Co1 O1 2.0370(14) . yes
Co1 N1 2.048(3) . yes
Co1 N4 1.991(3) . yes
Co1 N7 2.064(3) . yes
Co2 O1 2.0300(15) . yes
Co2 N3 2.036(3) . yes
Co2 N7 2.092(3) . yes
Co2 N6 2.019(3) 3_755 yes
Cl1 Li7 2.445(4) 2_555 yes
Cl1 Li6 2.448(4) . yes
Cl1 Li7 2.445(4) . yes
Cl1 Li5 2.458(7) . yes
Cl1 Li6 2.448(4) 2_555 yes
Si1 C22 1.876(3) . yes
Si1 C23 1.881(4) . yes
Si1 N10 1.714(2) . yes
Si1 C24 1.894(4) . yes
Si2 N10 1.708(3) . yes
Si2 C25 1.880(4) . yes
Si2 C27 1.883(3) . yes
Si2 C26 1.879(4) . yes
Si3 C28 1.882(3) . yes
Si3 N11 1.712(2) . yes
Si3 C29 1.882(4) . yes
Si3 C30 1.868(4) . yes
Si4 N11 1.708(2) . yes
Si4 C33 1.881(4) . yes
Si4 C32 1.881(3) . yes
Si4 C31 1.890(4) . yes
Si5 C34 1.886(3) . yes
Si5 C36 1.882(3) . yes
Si5 C35 1.878(3) . yes
Si5 N12 1.7077(14) . yes
O1 Li4 2.001(3) . yes
O1 Li3 2.064(3) 3_755 yes
O1 Li4 2.001(3) 3_755 yes
O1 Li2 2.0300(15) . yes
O1 Li3 2.064(3) . yes
O1 Li1 2.0370(14) . yes
N1 C1 1.349(4) . yes
N1 C2 1.461(4) . yes
N1 Li1 2.048(3) . yes
N1 Li4 2.062(4) . yes
N2 C4 1.454(4) . yes
N2 C5 1.465(4) . yes
N2 C1 1.367(3) . yes
N3 C1 1.348(4) . yes
N3 Li2 2.036(3) . yes
N3 Li3 2.062(4) 3_755 yes
N3 C7 1.474(4) . yes
N4 Li1 1.991(3) . yes
N4 Li3 2.054(4) . yes
N4 C8 1.350(4) . yes
N4 C9 1.465(4) . yes
N5 C8 1.367(4) . yes
N5 C11 1.458(5) . yes
N5 C12 1.452(5) . yes
N6 C8 1.349(5) . yes
N6 Li4 2.081(4) . yes
N6 C14 1.462(5) . yes
N7 C15 1.334(5) . yes
N7 C16 1.455(5) . yes
N7 Li2 2.092(3) . yes
N7 Li1 2.064(3) . yes
N8 C15 1.337(6) . yes
N8 C18 1.503(11) . yes
N8A C19A 1.305(16) . yes
N8A C15 1.464(7) . yes
N8A C18A 1.491(15) . yes
N9 Li4 2.063(4) 3_755 yes
N9 C21 1.442(4) . yes
N9 Li3 2.034(4) . yes
N9 C15 1.321(5) . yes
N10 Li5 2.062(3) . yes
N10 Li6 2.064(5) . yes
N11 Li7 2.051(5) . yes
N11 Li6 2.055(5) . yes
N12 Li7 2.058(4) 2_555 yes
N12 Li7 2.058(4) . yes
C2 C3 1.512(5) . no
C3 C4 1.514(5) . no
C5 C6 1.493(5) . no
C6 C7 1.505(5) . no
C9 C10 1.517(5) . no
C10 C11 1.505(5) . no
C12 C13 1.480(7) . no
C13 C14 1.493(8) . no
C16 C17A 1.563(13) . no
C16 C17 1.417(5) . no
C17 C18 1.477(11) . no
C17A C18A 1.442(16) . no
C19 C20 1.449(16) . no
C19A C20A 1.528(18) . no
C20 C21 1.452(10) . no
C20A C21 1.491(11) . no
C2 H2A 0.9700 . no
C2 H2B 0.9700 . no
C3 H3A 0.9700 . no
C3 H3B 0.9700 . no
C4 H4B 0.9700 . no
C4 H4A 0.9700 . no
C5 H5A 0.9700 . no
C5 H5B 0.9700 . no
C6 H6B 0.9700 . no
C6 H6A 0.9700 . no
C7 H7A 0.9700 . no
C7 H7B 0.9700 . no
C9 H9B 0.9700 . no
C9 H9A 0.9700 . no
C10 H10B 0.9700 . no
C10 H10A 0.9700 . no
C11 H11A 0.9700 . no
C11 H11B 0.9700 . no
C12 H12A 0.9700 . no
C12 H12B 0.9700 . no
C13 H13A 0.9700 . no
C13 H13B 0.9700 . no
C14 H14A 0.9700 . no
C14 H14B 0.9700 . no
C16 H16A 0.9700 . no
C16 H16B 0.9700 . no
C16 H16C 0.9700 . no
C16 H16D 0.9700 . no
C17 H17A 0.9700 . no
C17 H17B 0.9700 . no
C17A H17C 0.9700 . no
C17A H17D 0.9700 . no
C18 H18A 0.9700 . no
C18 H18B 0.9700 . no
C18A H18C 0.9700 . no
C18A H18D 0.9700 . no
C19 H19A 0.9700 . no
C19 H19B 0.9700 . no
C19A H19D 0.9700 . no
C19A H19C 0.9700 . no
C20 H20B 0.9700 . no
C20 H20A 0.9700 . no
C20A H20C 0.9700 . no
C20A H20D 0.9700 . no
C21 H21A 0.9700 . no
C21 H21C 0.9700 . no
C21 H21D 0.9700 . no
C21 H21B 0.9700 . no
C22 H22A 0.9600 . no
C22 H22B 0.9600 . no
C22 H22C 0.9600 . no
C23 H23A 0.9600 . no
C23 H23B 0.9600 . no
C23 H23C 0.9600 . no
C24 H24A 0.9600 . no
C24 H24B 0.9600 . no
C24 H24C 0.9600 . no
C25 H25A 0.9600 . no
C25 H25B 0.9600 . no
C25 H25C 0.9600 . no
C26 H26A 0.9600 . no
C26 H26B 0.9600 . no
C26 H26C 0.9600 . no
C27 H27A 0.9600 . no
C27 H27B 0.9600 . no
C27 H27C 0.9600 . no
C28 H28A 0.9600 . no
C28 H28B 0.9600 . no
C28 H28C 0.9600 . no
C29 H29A 0.9600 . no
C29 H29B 0.9600 . no
C29 H29C 0.9600 . no
C30 H30A 0.9600 . no
C30 H30B 0.9600 . no
C30 H30C 0.9600 . no
C31 H31A 0.9600 . no
C31 H31B 0.9600 . no
C31 H31C 0.9600 . no
C32 H32A 0.9600 . no
C32 H32B 0.9600 . no
C32 H32C 0.9600 . no
C33 H33A 0.9600 . no
C33 H33B 0.9600 . no
C33 H33C 0.9600 . no
C34 H34A 0.9600 . no
C34 H34B 0.9600 . no
C34 H34C 0.9600 . no
C35 H35A 0.9600 . no
C35 H35B 0.9600 . no
C35 H35C 0.9600 . no
C36 H36A 0.9600 . no
C36 H36B 0.9600 . no
C36 H36C 0.9600 . no

loop_
_geom_torsion_atom_site_label_1
_geom_torsion_atom_site_label_2
_geom_torsion_atom_site_label_3
_geom_torsion_atom_site_label_4
_geom_torsion
_geom_torsion_site_symmetry_1
_geom_torsion_site_symmetry_2
_geom_torsion_site_symmetry_4
_geom_torsion_publ_flag
Li7 Cl1 Li6 N11 2.6(3) 2_555 . . no
Li7 Cl1 Li5 N10 -1.34(17) . . . no
Li6 Cl1 Li5 N10 -179.96(12) 2_555 . . no
Li7 Cl1 Li5 N10 178.66(17) 2_555 . . no
Li6 Cl1 Li5 N10 -179.96(13) . . 2_555 no
Li7 Cl1 Li5 N10 178.66(17) . . 2_555 no
Li6 Cl1 Li7 N12 -2.2(3) 2_555 . . no
Li5 Cl1 Li7 N11 1.1(3) . . . no
Li6 Cl1 Li7 N11 -0.33(16) . . . no
Li6 Cl1 Li7 N11 178.83(19) 2_555 . . no
Li7 Cl1 Li7 N11 -178.94(19) 2_555 . . no
Li5 Cl1 Li7 N12 180.00(3) . . . no
Li6 Cl1 Li7 N12 178.62(19) . . . no
Li7 Cl1 Li6 N10 -178.67(17) 2_555 . . no
Li7 Cl1 Li7 N12 0.00(14) 2_555 . . no
Li6 Cl1 Li5 N10 0.04(13) . . . no
Li6 Cl1 Li6 N11 -178.82(19) 2_555 . . no
Li5 Cl1 Li6 N10 -0.04(13) . . . no
Li7 Cl1 Li6 N10 179.1(2) . . . no
Li6 Cl1 Li6 N10 0.0(3) 2_555 . . no
Li5 Cl1 Li6 N11 -178.82(19) . . . no
Li7 Cl1 Li6 N11 0.32(16) . . . no
C24 Si1 N10 Si2 -37.4(2) . . . no
C24 Si1 N10 Li6 90.1(2) . . . no
C23 Si1 N10 Si2 82.8(2) . . . no
C22 Si1 N10 Li5 70.2(2) . . . no
C22 Si1 N10 Si2 -157.60(14) . . . no
C23 Si1 N10 Li5 -49.4(3) . . . no
C22 Si1 N10 Li6 -30.2(2) . . . no
C23 Si1 N10 Li6 -149.8(2) . . . no
C24 Si1 N10 Li5 -169.6(2) . . . no
C25 Si2 N10 Li5 -148.5(3) . . . no
C26 Si2 N10 Li5 91.0(3) . . . no
C27 Si2 N10 Si1 -160.75(17) . . . no
C25 Si2 N10 Si1 79.4(2) . . . no
C27 Si2 N10 Li6 65.3(2) . . . no
C26 Si2 N10 Li6 -175.1(2) . . . no
C27 Si2 N10 Li5 -28.7(3) . . . no
C26 Si2 N10 Si1 -41.1(2) . . . no
C25 Si2 N10 Li6 -54.6(2) . . . no
C29 Si3 N11 Si4 -39.1(2) . . . no
C28 Si3 N11 Si4 -159.04(16) . . . no
C30 Si3 N11 Li7 -52.8(2) . . . no
C29 Si3 N11 Li7 -173.6(2) . . . no
C30 Si3 N11 Li6 -149.8(2) . . . no
C28 Si3 N11 Li7 66.41(19) . . . no
C28 Si3 N11 Li6 -30.6(2) . . . no
C29 Si3 N11 Li6 89.4(2) . . . no
C30 Si3 N11 Si4 81.79(19) . . . no
C31 Si4 N11 Li7 -151.42(19) . . . no
C33 Si4 N11 Li6 -176.70(19) . . . no
C33 Si4 N11 Li7 87.3(2) . . . no
C33 Si4 N11 Si3 -42.5(2) . . . no
C32 Si4 N11 Li6 62.99(19) . . . no
C31 Si4 N11 Li6 -55.4(2) . . . no
C31 Si4 N11 Si3 78.77(19) . . . no
C32 Si4 N11 Li7 -33.0(2) . . . no
C32 Si4 N11 Si3 -162.80(15) . . . no
C35 Si5 N12 Li7 -51.08(18) . . . no
C34 Si5 N12 Li7 -172.00(16) . . . no
C34 Si5 N12 Li7 92.16(19) . . 2_555 no
C35 Si5 N12 Li7 -146.92(17) . . 2_555 no
C36 Si5 N12 Si5 -159.11(9) . . 2_555 no
C36 Si5 N12 Li7 66.88(16) . . . no
C34 Si5 N12 Si5 -37.99(12) . . 2_555 no
C35 Si5 N12 Si5 82.93(11) . . 2_555 no
C36 Si5 N12 Li7 -28.95(18) . . 2_555 no
Li4 O1 Li1 N1 -143.74(12) 3_755 . . no
Li2 O1 Li1 N4 156.79(10) . . . no
Li3 O1 Li1 N1 -22.27(12) 3_755 . . no
Li2 O1 Li3 N4 -97.15(12) . . . no
Li1 O1 Li3 N4 -34.76(11) . . . no
Li1 O1 Li2 N7 -34.39(10) . . . no
Li1 O1 Li4 N1 -36.03(11) . . . no
Li2 O1 Li4 N1 28.23(15) . . . no
Li3 O1 Li4 N1 -94.53(16) . . . no
Li3 O1 Li4 N1 85.48(16) 3_755 . . no
Li4 O1 Li1 N7 -26.93(14) 3_755 . . no
Li4 O1 Li1 N7 153.07(14) . . . no
Li3 O1 Li1 N7 94.54(13) 3_755 . . no
Li4 O1 Li2 N3 18.87(14) . . . no
Li2 O1 Li1 N1 -81.84(9) . . . no
Li3 O1 Li1 N1 157.74(12) . . . no
Li4 O1 Li1 N1 36.26(12) . . . no
Li4 O1 Li3 N4 -154.97(17) 3_755 . . no
Li1 O1 Li3 N9 82.95(14) . . . no
Li1 O1 Li4 N6 79.85(14) . . . no
Li3 O1 Li1 N4 36.36(12) . . . no
Li4 O1 Li1 N4 -85.12(13) . . . no
Li3 O1 Li1 N4 -143.64(12) 3_755 . . no
Li4 O1 Li1 N4 94.88(13) 3_755 . . no
Li2 O1 Li1 N7 34.97(11) . . . no
Li3 O1 Li1 N7 -85.46(13) . . . no
Li4 O1 Li3 N3 -95.59(15) . . 3_755 no
Li1 O1 Li2 N3 81.73(10) . . . no
Li3 O1 Li2 N3 141.45(12) . . . no
Li3 O1 Li2 N3 -38.55(12) 3_755 . . no
Li4 O1 Li2 N3 -161.14(14) 3_755 . . no
Li4 O1 Li3 N4 25.04(17) . . . no
Li3 O1 Li2 N7 25.34(14) . . . no
Li4 O1 Li2 N7 -97.25(14) . . . no
Li3 O1 Li2 N7 -154.66(14) 3_755 . . no
Li2 O1 Li4 N6 144.10(12) . . . no
Li3 O1 Li4 N6 21.35(18) . . . no
Li3 O1 Li4 N6 -158.65(18) 3_755 . . no
Li1 O1 Li4 N9 -158.27(16) . . 3_755 no
Li2 O1 Li4 N9 -94.02(14) . . 3_755 no
Li3 O1 Li4 N9 143.24(15) . . 3_755 no
Li2 O1 Li3 N3 142.23(11) . . 3_755 no
Li3 O1 Li2 N6 -94.71(13) . . 3_755 no
Li4 O1 Li2 N7 82.75(14) 3_755 . . no
Li1 O1 Li2 N6 -154.44(11) . . 3_755 no
Li1 O1 Li3 N3 -155.39(14) . . 3_755 no
Li4 O1 Li2 N6 142.70(13) . . 3_755 no
Li4 O1 Li3 N9 -37.26(15) 3_755 . . no
Li2 O1 Li3 N9 20.56(17) . . . no
Li4 O1 Li3 N9 142.74(15) . . . no
C1 N1 Li4 N6 -178.8(2) . . . no
Li1 N1 Li4 O1 36.18(11) . . . no
Li1 N1 Li4 N9 141.4(2) . . 3_755 no
C1 N1 C2 C3 43.6(4) . . . no
Li4 N1 Li1 O1 -35.37(11) . . . no
C1 N1 Li1 O1 71.3(2) . . . no
C2 N1 Li4 O1 150.0(2) . . . no
C1 N1 Li4 O1 -76.3(2) . . . no
Li4 N1 Li1 N7 -136.27(16) . . . no
C1 N1 Li1 N4 177.0(2) . . . no
C2 N1 Li1 N4 -34.1(3) . . . no
C1 N1 Li4 N9 28.9(3) . . 3_755 no
C2 N1 Li4 N9 -104.8(3) . . 3_755 no
Li4 N1 C2 C3 175.9(2) . . . no
Li1 N1 Li4 N6 -66.27(17) . . . no
C2 N1 Li4 N6 47.5(3) . . . no
C2 N1 C1 N2 -6.6(4) . . . no
Li1 N1 C1 N2 143.0(2) . . . no
C2 N1 Li1 O1 -139.8(2) . . . no
Li1 N1 C2 C3 -105.7(3) . . . no
C1 N1 Li1 N7 -29.6(3) . . . no
C2 N1 Li1 N7 119.3(2) . . . no
Li4 N1 Li1 N4 70.32(16) . . . no
C2 N1 C1 N3 173.7(3) . . . no
Li1 N1 C1 N3 -36.7(3) . . . no
Li4 N1 C1 N2 -138.1(2) . . . no
Li4 N1 C1 N3 42.3(3) . . . no
C5 N2 C4 C3 174.3(3) . . . no
C1 N2 C4 C3 -10.8(4) . . . no
C5 N2 C1 N1 163.9(3) . . . no
C5 N2 C1 N3 -16.4(4) . . . no
C4 N2 C1 N1 -10.6(4) . . . no
C1 N2 C5 C6 -3.8(4) . . . no
C4 N2 C1 N3 169.1(3) . . . no
C4 N2 C5 C6 171.2(3) . . . no
C7 N3 C1 N2 -5.8(4) . . . no
C1 N3 Li2 N6 -174.9(2) . . 3_755 no
Li2 N3 C1 N2 -144.5(2) . . . no
C7 N3 Li2 N6 45.3(3) . . 3_755 no
Li3 N3 C1 N1 -43.0(3) 3_755 . . no
C1 N3 Li3 N4 -176.5(2) 3_755 3_755 . no
C7 N3 Li3 N4 41.4(3) 3_755 3_755 . no
Li3 N3 C1 N2 137.3(2) 3_755 . . no
C7 N3 Li3 N9 -113.4(3) 3_755 3_755 . no
Li3 N3 C7 C6 -96.0(3) 3_755 . . no
Li2 N3 C1 N1 35.2(3) . . . no
Li2 N3 C7 C6 -173.8(2) . . . no
C7 N3 Li2 O1 151.6(2) . . . no
C1 N3 Li2 O1 -68.7(2) . . . no
C1 N3 Li3 N9 28.7(3) 3_755 3_755 . no
C1 N3 C7 C6 45.6(4) . . . no
Li3 N3 Li2 N7 139.35(16) 3_755 . . no
C7 N3 C1 N1 173.9(3) . . . no
Li3 N3 Li2 N6 -67.59(17) 3_755 . 3_755 no
Li3 N3 Li2 O1 38.62(12) 3_755 . . no
C7 N3 Li2 N7 -107.7(2) . . . no
C1 N3 Li2 N7 32.0(3) . . . no
Li1 N4 Li3 N9 -67.09(19) . . . no
C9 N4 Li3 N9 46.0(3) . . . no
C9 N4 Li3 N3 -109.8(3) . . 3_755 no
Li3 N4 C8 N5 -146.1(2) . . . no
C8 N4 Li3 N3 30.1(3) . . 3_755 no
Li3 N4 C8 N6 34.6(4) . . . no
C8 N4 Li3 O1 -71.6(2) . . . no
C8 N4 Li1 O1 76.1(2) . . . no
C9 N4 C8 N5 -7.5(4) . . . no
Li1 N4 C8 N5 134.5(2) . . . no
Li1 N4 Li3 N3 137.1(2) . . 3_755 no
Li1 N4 C8 N6 -44.8(3) . . . no
C8 N4 Li3 N9 -174.1(2) . . . no
Li3 N4 C9 C10 -174.7(2) . . . no
C9 N4 C8 N6 173.2(3) . . . no
C9 N4 Li3 O1 148.5(2) . . . no
Li1 N4 Li3 O1 35.41(10) . . . no
C8 N4 C9 C10 44.9(4) . . . no
C8 N4 Li1 N7 179.8(2) . . . no
Li3 N4 Li1 N7 67.43(17) . . . no
C9 N4 Li1 O1 -142.6(2) . . . no
Li3 N4 Li1 N1 -140.27(15) . . . no
C8 N4 Li1 N1 -27.9(3) . . . no
C9 N4 Li1 N7 -38.9(3) . . . no
Li1 N4 C9 C10 -95.3(3) . . . no
Li3 N4 Li1 O1 -36.28(12) . . . no
C9 N4 Li1 N1 113.4(2) . . . no
C12 N5 C8 N4 167.3(3) . . . no
C12 N5 C11 C10 172.6(3) . . . no
C11 N5 C8 N6 167.1(3) . . . no
C11 N5 C8 N4 -12.2(4) . . . no
C8 N5 C12 C13 -7.0(5) . . . no
C11 N5 C12 C13 172.6(4) . . . no
C8 N5 C11 C10 -7.8(4) . . . no
C12 N5 C8 N6 -13.4(5) . . . no
C8 N6 Li2 N3 33.4(3) 3_755 3_755 . no
C14 N6 Li4 N1 -104.0(3) . . . no
C14 N6 Li4 O1 153.7(3) . . . no
C8 N6 C14 C13 43.2(5) . . . no
C14 N6 Li2 N3 -117.3(3) 3_755 3_755 . no
C14 N6 Li4 N9 48.4(4) . . 3_755 no
Li4 N6 C14 C13 175.6(3) . . . no
C8 N6 Li4 N9 -179.0(2) . . 3_755 no
C8 N6 Li4 O1 -73.7(2) . . . no
Li4 N6 Li2 N3 141.92(16) 3_755 3_755 . no
C8 N6 Li4 N1 28.6(3) . . . no
Li4 N6 Li2 N7 -65.97(17) 3_755 3_755 . no
Li4 N6 C8 N5 -135.5(3) . . . no
C8 N6 Li2 N7 -174.5(2) 3_755 3_755 . no
Li4 N6 C8 N4 43.8(3) . . . no
C14 N6 Li2 N7 34.8(4) 3_755 3_755 . no
C14 N6 C8 N4 173.6(3) . . . no
C14 N6 C8 N5 -5.7(5) . . . no
C16 N7 C15 N9 178.2(3) . . . no
Li1 N7 C15 N8 121.3(4) . . . no
C16 N7 Li1 N1 -44.7(3) . . . no
Li2 N7 Li1 N1 66.96(14) . . . no
C16 N7 C15 N8 -15.3(5) . . . no
C15 N7 Li2 N3 -173.2(2) . . . no
C15 N7 Li1 N1 179.7(2) . . . no
C16 N7 Li1 O1 -145.8(2) . . . no
Li2 N7 C15 N8 -158.8(4) . . . no
C16 N7 Li1 N4 108.6(3) . . . no
C16 N7 Li2 N3 44.0(3) . . . no
Li1 N7 Li2 N6 138.03(14) . . 3_755 no
C15 N7 C16 C17 61.8(5) . . . no
Li1 N7 Li2 O1 34.26(9) . . . no
C16 N7 Li2 O1 146.3(3) . . . no
Li1 N7 Li2 N3 -68.06(14) . . . no
C15 N7 Li2 N6 32.9(3) . . 3_755 no
C15 N7 Li1 N4 -27.0(3) . . . no
Li2 N7 Li1 O1 -34.17(9) . . . no
Li2 N7 C15 N9 34.6(4) . . . no
Li2 N7 Li1 N4 -139.77(13) . . . no
Li1 N7 C15 N9 -45.3(4) . . . no
C15 N7 Li2 O1 -70.8(3) . . . no
Li2 N7 C16 C17 -154.7(3) . . . no
Li1 N7 C16 C17 -72.1(4) . . . no
C15 N7 Li1 O1 78.6(2) . . . no
C16 N7 Li2 N6 -110.0(3) . . 3_755 no
C18 N8 C15 N9 154.2(6) . . . no
C15 N8 C18 C17 -3.3(11) . . . no
C18 N8 C15 N7 -11.3(9) . . . no
Li4 N9 Li3 O1 36.11(14) 3_755 . . no
C21 N9 C15 N7 -179.8(3) . . . no
C15 N9 Li3 O1 -72.4(3) . . . no
Li4 N9 Li3 N3 -66.3(2) 3_755 . 3_755 no
Li3 N9 Li4 N6 142.3(2) 3_755 3_755 . no
C21 N9 Li3 N4 -111.0(2) . . . no
Li3 N9 C15 N8 -120.8(5) . . . no
C21 N9 C15 N8 15.5(6) . . . no
C21 N9 Li3 N3 44.6(3) . . 3_755 no
Li4 N9 Li3 N4 138.1(2) 3_755 . . no
Li4 N9 C15 N8 162.2(4) 3_755 . . no
C15 N9 Li3 N4 29.6(3) . . . no
Li3 N9 Li4 N1 -66.9(2) 3_755 3_755 . no
Li4 N9 C21 C20 -161.2(5) 3_755 . . no
C21 N9 Li3 O1 147.1(2) . . . no
Li4 N9 C15 N7 -33.2(4) 3_755 . . no
C21 N9 Li4 N1 36.5(3) 3_755 3_755 . no
C15 N9 C21 C20 -14.9(6) . . . no
Li3 N9 C21 C20 123.1(5) . . . no
C15 N9 Li3 N3 -174.9(3) . . 3_755 no
C15 N9 Li4 N1 -175.3(3) 3_755 3_755 . no
Li3 N9 C15 N7 43.8(4) . . . no
C15 N9 Li4 N6 33.8(3) 3_755 3_755 . no
C21 N9 Li4 N6 -114.3(3) 3_755 3_755 . no
Si2 N10 Li5 Cl1 103.68(13) . . . no
Li5 N10 Li6 Cl1 0.05(15) . . . no
Si2 N10 Li6 Cl1 -111.58(15) . . . no
Si1 N10 Li6 Cl1 113.33(17) . . . no
Si1 N10 Li5 Cl1 -119.83(12) . . . no
Li6 N10 Li5 Cl1 -0.05(14) . . . no
Si3 N11 Li6 Cl1 106.66(17) . . . no
Li7 N11 Li6 Cl1 -0.37(18) . . . no
Si4 N11 Li6 Cl1 -117.66(14) . . . no
Si3 N11 Li7 Cl1 -117.89(14) . . . no
Li6 N11 Li7 Cl1 0.37(18) . . . no
Si4 N11 Li7 Cl1 105.73(16) . . . no
Si5 N12 Li7 Cl1 106.83(14) 2_555 . . no
Si5 N12 Li7 Cl1 -115.75(13) . . . no
Li7 N12 Li7 Cl1 0.00(16) 2_555 . . no
N1 C2 C3 C4 -61.9(3) . . . no
C2 C3 C4 N2 44.6(3) . . . no
N2 C5 C6 C7 41.7(4) . . . no
C5 C6 C7 N3 -62.9(3) . . . no
N4 C9 C10 C11 -61.9(4) . . . no
C9 C10 C11 N5 42.9(4) . . . no
N5 C12 C13 C14 42.5(5) . . . no
C12 C13 C14 N6 -61.5(5) . . . no
N7 C16 C17 C18 -70.5(6) . . . no
C16 C17 C18 N8 40.6(7) . . . no
C19 C20 C21 N9 38.9(9) . . . no

loop_
_platon_squeeze_void_nr
_platon_squeeze_void_average_x
_platon_squeeze_void_average_y
_platon_squeeze_void_average_z
_platon_squeeze_void_volume
_platon_squeeze_void_count_electrons
_platon_squeeze_void_content
1 0.250 0.250 0.500 223 52 toluene
2 0.250 0.750 0.000 223 52 toluene
3 0.250 0.250 0.000 199 51 toluene
4 0.250 0.750 0.500 199 51 toluene
5 0.750 0.250 0.000 223 52 toluene
6 0.750 0.750 0.500 223 52 toluene
7 0.750 0.250 0.500 199 51 toluene
8 0.750 0.750 0.000 199 51 toluene
